data_7238681
loop_
_publ_author_name
'Neves, Cl\'audia M. B.'
'Sim\~oes, M\'ario M. Q.'
'Dom\'ingues, M.Ros\'ario M.'
'Santos, Isabel C. M. S.'
'Neves, M.Gra\,ca P. M. S.'
'Paz, Filipe A. Almeida'
'Silva, Artur M. S.'
'Cavaleiro, Jos\'e A. S.'

_publ_section_title
;
 Oxidation of diclofenac catalyzed by manganese porphyrins: synthesis of
 novel diclofenac derivatives
;
_journal_issue 19
_journal_name_full 'RSC Advances'
_journal_page_first 7427
_journal_paper_doi 10.1039/c2ra20801f
_journal_volume 2
_journal_year 2012
_chemical_formula_moiety 'C27 H18 Cl4 N2 O3'
_chemical_formula_sum 'C27 H18 Cl4 N2 O3'
_chemical_formula_weight 560.23
_space_group_IT_number 14
_space_group_name_Hall '-P 2yn'
_space_group_name_H-M_alt 'P 1 21/n 1'
_symmetry_cell_setting monoclinic
_symmetry_space_group_name_Hall '-P 2yn'
_symmetry_space_group_name_H-M 'P 1 21/n 1'
_atom_sites_solution_hydrogens geom
_atom_sites_solution_primary direct
_atom_sites_solution_secondary difmap
_audit_creation_date '10 January 2012'
_audit_creation_method 'SHELXL-97, manual editing plus enCIFer'
_cell_angle_alpha 90.00
_cell_angle_beta 102.312(11)
_cell_angle_gamma 90.00
_cell_formula_units_Z 4
_cell_length_a 12.923(4)
_cell_length_b 8.679(3)
_cell_length_c 23.217(7)
_cell_measurement_reflns_used 1498
_cell_measurement_temperature 180(2)
_cell_measurement_theta_max 17.96
_cell_measurement_theta_min 2.83
_cell_volume 2544.1(14)
_computing_cell_refinement 'APEX2 (Bruker, 2006)'
_computing_data_collection 'APEX2 (Bruker, 2006)'
_computing_data_reduction 'SAINT+ (Bruker, 2005)'
_computing_molecular_graphics 'DIAMOND (Brandenburg, 2009)'
_computing_publication_material 'SHELXTL (Sheldrick, 2008)'
_computing_structure_refinement 'SHELXTL (Sheldrick, 2008)'
_computing_structure_solution 'SHELXTL (Sheldrick, 2008)'
_diffrn_ambient_temperature 180(2)
_diffrn_measured_fraction_theta_full 0.996
_diffrn_measured_fraction_theta_max 0.996
_diffrn_measurement_device_type 'Bruker X8 Kappa CCD APEX II'
_diffrn_measurement_method '\w / \f scans'
_diffrn_radiation_monochromator graphite
_diffrn_radiation_source 'fine-focus sealed tube'
_diffrn_radiation_type MoK\a
_diffrn_radiation_wavelength 0.71073
_diffrn_reflns_av_R_equivalents 0.1442
_diffrn_reflns_av_sigmaI/netI 0.1608
_diffrn_reflns_limit_h_max 15
_diffrn_reflns_limit_h_min -15
_diffrn_reflns_limit_k_max 10
_diffrn_reflns_limit_k_min -9
_diffrn_reflns_limit_l_max 27
_diffrn_reflns_limit_l_min -27
_diffrn_reflns_number 25989
_diffrn_reflns_theta_full 25.35
_diffrn_reflns_theta_max 25.35
_diffrn_reflns_theta_min 3.55
_diffrn_standards_number 0
_exptl_absorpt_coefficient_mu 0.498
_exptl_absorpt_correction_T_max 0.9950
_exptl_absorpt_correction_T_min 0.9565
_exptl_absorpt_correction_type multi-scan
_exptl_absorpt_process_details
;
SADABS (Sheldrick, 1997)
;
_exptl_crystal_colour Orange
_exptl_crystal_density_diffrn 1.463
_exptl_crystal_density_method 'not measured'
_exptl_crystal_description Plate
_exptl_crystal_F_000 1144
_exptl_crystal_size_max 0.09
_exptl_crystal_size_mid 0.05
_exptl_crystal_size_min 0.01
_refine_diff_density_max 0.256
_refine_diff_density_min -0.381
_refine_diff_density_rms 0.068
_refine_ls_extinction_method none
_refine_ls_goodness_of_fit_ref 0.964
_refine_ls_hydrogen_treatment constr
_refine_ls_matrix_type full
_refine_ls_number_parameters 325
_refine_ls_number_reflns 4645
_refine_ls_number_restraints 0
_refine_ls_restrained_S_all 0.964
_refine_ls_R_factor_all 0.1766
_refine_ls_R_factor_gt 0.0583
_refine_ls_shift/su_max 0.000
_refine_ls_shift/su_mean 0.000
_refine_ls_structure_factor_coef Fsqd
_refine_ls_weighting_details 'calc w=1/[\s^2^(Fo^2^)+(0.0498P)^2^+0.0000P] where P=(Fo^2^+2Fc^2^)/3'
_refine_ls_weighting_scheme calc
_refine_ls_wR_factor_gt 0.1032
_refine_ls_wR_factor_ref 0.1374
_reflns_number_gt 2096
_reflns_number_total 4645
_reflns_threshold_expression I>2\s(I)
_cod_data_source_file c2ra20801f.txt
_cod_data_source_block 6
_cod_depositor_comments
;
The following automatic conversions were performed:

data item '_exptl_absorpt_correction_type' value 'Multi-scan' was
changed to 'multi-scan' in accordance with the
/home/saulius/struct/COD-crude-data/automatic-downloads/DataCite-retrospective/RSC/depositions/lib/dictionaries/cif_core.dic
dictionary named 'cif_core.dic' version 2.4.2 last updated on
2011-04-26.

data item '_symmetry_cell_setting' value 'Monoclinic' was changed to
'monoclinic' in accordance with the
/home/saulius/struct/COD-crude-data/automatic-downloads/DataCite-retrospective/RSC/depositions/lib/dictionaries/cif_core.dic
dictionary named 'cif_core.dic' version 2.4.2 last updated on
2011-04-26.

Automatic conversion script
Id: cif_fix_values 6909 2019-04-08 15:41:33Z antanas 
;
_cod_original_cell_volume 2544.0(13)
_cod_original_sg_symbol_H-M 'P 21/n'
_cod_database_code 7238681

loop_
_symmetry_equiv_pos_as_xyz
'x, y, z'
'-x+1/2, y+1/2, -z+1/2'
'-x, -y, -z'
'x-1/2, -y-1/2, z-1/2'

loop_
_atom_site_label
_atom_site_type_symbol
_atom_site_fract_x
_atom_site_fract_y
_atom_site_fract_z
_atom_site_U_iso_or_equiv
_atom_site_adp_type
_atom_site_occupancy
_atom_site_symmetry_multiplicity
_atom_site_calc_flag
_atom_site_refinement_flags
Cl1 Cl 0.66011(11) 0.5834(2) 0.28146(6) 0.0895(6) Uani 1 1 d .
Cl2 Cl 0.81470(10) 0.5027(2) 0.08535(6) 0.0702(5) Uani 1 1 d .
Cl3 Cl 0.42445(10) -0.18700(14) 0.21772(5) 0.0495(4) Uani 1 1 d .
Cl4 Cl 0.10906(9) -0.42656(14) 0.05081(5) 0.0449(4) Uani 1 1 d .
N1 N 0.6436(3) 0.4999(4) 0.15627(15) 0.0354(10) Uani 1 1 d .
N2 N 0.2545(3) -0.1693(4) 0.10913(14) 0.0321(9) Uani 1 1 d .
H2 H 0.3106 -0.1368 0.0969 0.039 Uiso 1 1 calc R
O1 O 0.3986(3) 0.8239(4) -0.01611(14) 0.0539(10) Uani 1 1 d .
O2 O 0.3690(2) 0.3021(3) 0.06175(12) 0.0346(8) Uani 1 1 d .
O3 O 0.3916(3) 0.0879(4) 0.11573(15) 0.0708(12) Uani 1 1 d .
C1 C 0.7452(3) 0.5496(5) 0.18634(19) 0.0330(12) Uani 1 1 d .
C2 C 0.7652(4) 0.5848(6) 0.24639(19) 0.0417(13) Uani 1 1 d .
C3 C 0.8651(4) 0.6249(6) 0.2766(2) 0.0530(15) Uani 1 1 d .
H3 H 0.8763 0.6524 0.3171 0.064 Uiso 1 1 calc R
C4 C 0.9481(4) 0.6256(6) 0.2490(2) 0.0510(14) Uani 1 1 d .
H4 H 1.0167 0.6542 0.2702 0.061 Uiso 1 1 calc R
C5 C 0.9330(4) 0.5854(5) 0.1910(2) 0.0469(13) Uani 1 1 d .
H5 H 0.9913 0.5817 0.1721 0.056 Uiso 1 1 calc R
C6 C 0.8316(4) 0.5498(5) 0.15965(19) 0.0398(12) Uani 1 1 d .
C7 C 0.5848(3) 0.5883(5) 0.11865(18) 0.0311(11) Uani 1 1 d .
C8 C 0.6087(4) 0.7475(5) 0.10624(19) 0.0392(12) Uani 1 1 d .
H8 H 0.6701 0.7958 0.1288 0.047 Uiso 1 1 calc R
C9 C 0.5446(4) 0.8267(5) 0.06310(19) 0.0422(13) Uani 1 1 d .
H9 H 0.5614 0.9307 0.0561 0.051 Uiso 1 1 calc R
C10 C 0.4502(4) 0.7574(6) 0.02688(19) 0.0362(12) Uani 1 1 d .
C11 C 0.4225(3) 0.6011(5) 0.04267(17) 0.0321(11) Uani 1 1 d .
H11 H 0.3586 0.5561 0.0216 0.039 Uiso 1 1 calc R
C12 C 0.4835(3) 0.5210(5) 0.08528(17) 0.0269(11) Uani 1 1 d .
C13 C 0.4629(3) 0.3601(5) 0.10232(18) 0.0335(11) Uani 1 1 d .
H13A H 0.5246 0.2940 0.1006 0.040 Uiso 1 1 calc R
H13B H 0.4516 0.3582 0.1432 0.040 Uiso 1 1 calc R
C15 C 0.2464(4) 0.0951(6) 0.03126(19) 0.0441(13) Uani 1 1 d .
H15A H 0.2210 0.1743 0.0008 0.053 Uiso 1 1 calc R
H15B H 0.2675 0.0033 0.0112 0.053 Uiso 1 1 calc R
C14 C 0.3430(4) 0.1572(6) 0.0744(2) 0.0425(13) Uani 1 1 d .
C16 C 0.1573(4) 0.0518(5) 0.06028(18) 0.0340(12) Uani 1 1 d .
C17 C 0.0648(4) 0.1392(5) 0.0498(2) 0.0490(14) Uani 1 1 d .
H17 H 0.0611 0.2279 0.0255 0.059 Uiso 1 1 calc R
C18 C -0.0220(5) 0.1026(7) 0.0733(2) 0.0593(16) Uani 1 1 d .
H18 H -0.0844 0.1639 0.0648 0.071 Uiso 1 1 calc R
C19 C -0.0158(4) -0.0242(7) 0.1091(2) 0.0542(15) Uani 1 1 d .
H19 H -0.0745 -0.0517 0.1256 0.065 Uiso 1 1 calc R
C20 C 0.0754(4) -0.1126(6) 0.12136(19) 0.0411(13) Uani 1 1 d .
H20 H 0.0790 -0.1986 0.1470 0.049 Uiso 1 1 calc R
C21 C 0.1613(4) -0.0786(5) 0.09718(18) 0.0341(12) Uani 1 1 d .
C22 C 0.2602(3) -0.3102(5) 0.13999(17) 0.0273(11) Uani 1 1 d .
C23 C 0.1964(3) -0.4370(5) 0.11915(16) 0.0296(11) Uani 1 1 d .
C24 C 0.2019(4) -0.5732(5) 0.1507(2) 0.0402(12) Uani 1 1 d .
H24 H 0.1549 -0.6553 0.1363 0.048 Uiso 1 1 calc R
C25 C 0.2754(4) -0.5899(6) 0.2029(2) 0.0449(13) Uani 1 1 d .
H25 H 0.2786 -0.6827 0.2249 0.054 Uiso 1 1 calc R
C26 C 0.3439(4) -0.4716(6) 0.2227(2) 0.0440(13) Uani 1 1 d .
H26 H 0.3968 -0.4841 0.2577 0.053 Uiso 1 1 calc R
C27 C 0.3363(3) -0.3331(5) 0.19189(18) 0.0338(12) Uani 1 1 d .

loop_
_atom_site_aniso_label
_atom_site_aniso_U_11
_atom_site_aniso_U_22
_atom_site_aniso_U_33
_atom_site_aniso_U_23
_atom_site_aniso_U_13
_atom_site_aniso_U_12
Cl1 0.0564(10) 0.1655(18) 0.0495(9) -0.0155(10) 0.0177(7) -0.0136(12)
Cl2 0.0496(9) 0.1174(13) 0.0442(8) -0.0111(8) 0.0114(6) 0.0005(9)
Cl3 0.0438(8) 0.0507(8) 0.0471(7) 0.0003(6) -0.0060(6) -0.0114(7)
Cl4 0.0508(8) 0.0381(7) 0.0405(7) -0.0051(6) -0.0021(6) -0.0074(7)
N1 0.033(2) 0.037(2) 0.035(2) 0.0051(19) 0.0029(19) -0.003(2)
N2 0.029(2) 0.033(2) 0.036(2) 0.0050(18) 0.0102(17) -0.004(2)
O1 0.057(2) 0.045(2) 0.055(2) 0.0190(18) -0.0010(18) 0.000(2)
O2 0.0312(18) 0.0271(19) 0.0400(18) 0.0057(14) -0.0045(14) -0.0069(16)
O3 0.062(2) 0.046(2) 0.079(3) 0.035(2) -0.039(2) -0.027(2)
C1 0.025(3) 0.034(3) 0.035(3) 0.003(2) -0.004(2) -0.002(2)
C2 0.034(3) 0.053(3) 0.038(3) -0.001(3) 0.007(2) -0.007(3)
C3 0.046(4) 0.062(4) 0.043(3) -0.011(3) -0.009(3) -0.009(3)
C4 0.034(3) 0.050(4) 0.061(4) -0.008(3) -0.009(3) -0.009(3)
C5 0.028(3) 0.041(3) 0.069(4) 0.006(3) 0.004(3) -0.003(3)
C6 0.033(3) 0.040(3) 0.044(3) 0.001(2) 0.001(2) 0.002(3)
C7 0.029(3) 0.036(3) 0.029(2) 0.000(2) 0.009(2) -0.003(3)
C8 0.042(3) 0.029(3) 0.044(3) 0.002(2) 0.002(2) -0.012(3)
C9 0.051(3) 0.025(3) 0.051(3) 0.007(2) 0.011(3) -0.005(3)
C10 0.037(3) 0.038(3) 0.033(3) 0.006(2) 0.005(2) -0.003(3)
C11 0.026(3) 0.038(3) 0.033(3) 0.006(2) 0.006(2) -0.008(2)
C12 0.026(3) 0.026(3) 0.030(3) 0.005(2) 0.008(2) -0.002(2)
C13 0.027(3) 0.034(3) 0.035(3) 0.004(2) -0.003(2) -0.009(2)
C15 0.047(3) 0.037(3) 0.039(3) 0.008(2) -0.013(2) -0.008(3)
C14 0.038(3) 0.032(3) 0.053(3) 0.007(3) 0.000(3) -0.008(3)
C16 0.032(3) 0.022(3) 0.040(3) -0.005(2) -0.009(2) -0.009(3)
C17 0.045(4) 0.022(3) 0.067(4) -0.015(3) -0.018(3) 0.001(3)
C18 0.042(4) 0.047(4) 0.080(4) -0.028(3) -0.007(3) 0.014(3)
C19 0.042(4) 0.060(4) 0.061(4) -0.021(3) 0.010(3) 0.005(3)
C20 0.043(3) 0.035(3) 0.043(3) -0.010(2) 0.006(3) 0.001(3)
C21 0.030(3) 0.031(3) 0.040(3) -0.013(2) 0.004(2) -0.004(3)
C22 0.032(3) 0.027(3) 0.026(2) -0.001(2) 0.013(2) -0.003(2)
C23 0.036(3) 0.032(3) 0.021(2) 0.000(2) 0.008(2) -0.003(2)
C24 0.049(3) 0.029(3) 0.048(3) -0.006(3) 0.021(3) -0.009(3)
C25 0.057(3) 0.037(3) 0.041(3) 0.009(3) 0.011(3) -0.002(3)
C26 0.053(3) 0.046(3) 0.033(3) 0.008(3) 0.011(2) 0.004(3)
C27 0.035(3) 0.032(3) 0.034(3) -0.004(2) 0.008(2) -0.008(2)

loop_
_atom_type_symbol
_atom_type_description
_atom_type_scat_dispersion_real
_atom_type_scat_dispersion_imag
_atom_type_scat_source
C C 0.0033 0.0016 'International Tables Vol C Tables 4.2.6.8 and 6.1.1.4'
H H 0.0000 0.0000 'International Tables Vol C Tables 4.2.6.8 and 6.1.1.4'
N N 0.0061 0.0033 'International Tables Vol C Tables 4.2.6.8 and 6.1.1.4'
O O 0.0106 0.0060 'International Tables Vol C Tables 4.2.6.8 and 6.1.1.4'
Cl Cl 0.1484 0.1585 'International Tables Vol C Tables 4.2.6.8 and 6.1.1.4'

loop_
_geom_angle_atom_site_label_1
_geom_angle_atom_site_label_2
_geom_angle_atom_site_label_3
_geom_angle
C7 N1 C1 120.4(4)
C22 N2 C21 122.1(4)
C22 N2 H2 118.9
C21 N2 H2 118.9
C14 O2 C13 113.1(3)
C6 C1 C2 116.8(4)
C6 C1 N1 122.0(4)
C2 C1 N1 120.9(4)
C3 C2 C1 121.2(4)
C3 C2 Cl1 120.6(4)
C1 C2 Cl1 118.2(4)
C4 C3 C2 120.6(5)
C4 C3 H3 119.7
C2 C3 H3 119.7
C3 C4 C5 120.1(5)
C3 C4 H4 119.9
C5 C4 H4 119.9
C4 C5 C6 119.6(5)
C4 C5 H5 120.2
C6 C5 H5 120.2
C1 C6 C5 121.6(4)
C1 C6 Cl2 120.0(3)
C5 C6 Cl2 118.4(4)
N1 C7 C8 125.6(4)
N1 C7 C12 116.5(4)
C8 C7 C12 117.9(4)
C9 C8 C7 120.6(4)
C9 C8 H8 119.7
C7 C8 H8 119.7
C8 C9 C10 121.8(4)
C8 C9 H9 119.1
C10 C9 H9 119.1
O1 C10 C9 121.4(4)
O1 C10 C11 121.4(4)
C9 C10 C11 117.1(4)
C12 C11 C10 122.3(4)
C12 C11 H11 118.9
C10 C11 H11 118.9
C11 C12 C13 125.4(4)
C11 C12 C7 119.9(4)
C13 C12 C7 114.6(4)
O2 C13 C12 108.8(3)
O2 C13 H13A 109.9
C12 C13 H13A 109.9
O2 C13 H13B 109.9
C12 C13 H13B 109.9
H13A C13 H13B 108.3
C16 C15 C14 113.1(4)
C16 C15 H15A 109.0
C14 C15 H15A 109.0
C16 C15 H15B 109.0
C14 C15 H15B 109.0
H15A C15 H15B 107.8
O3 C14 O2 122.2(4)
O3 C14 C15 124.7(4)
O2 C14 C15 113.1(4)
C17 C16 C21 117.5(5)
C17 C16 C15 119.8(4)
C21 C16 C15 122.7(4)
C18 C17 C16 122.9(5)
C18 C17 H17 118.5
C16 C17 H17 118.5
C19 C18 C17 118.3(5)
C19 C18 H18 120.8
C17 C18 H18 120.8
C18 C19 C20 120.4(5)
C18 C19 H19 119.8
C20 C19 H19 119.8
C21 C20 C19 121.5(5)
C21 C20 H20 119.3
C19 C20 H20 119.3
C20 C21 C16 119.3(4)
C20 C21 N2 121.7(4)
C16 C21 N2 118.9(4)
C27 C22 C23 116.2(4)
C27 C22 N2 120.8(4)
C23 C22 N2 122.9(4)
C24 C23 C22 121.9(4)
C24 C23 Cl4 118.5(4)
C22 C23 Cl4 119.6(3)
C25 C24 C23 120.2(4)
C25 C24 H24 119.9
C23 C24 H24 119.9
C26 C25 C24 119.4(4)
C26 C25 H25 120.3
C24 C25 H25 120.3
C25 C26 C27 120.4(4)
C25 C26 H26 119.8
C27 C26 H26 119.8
C26 C27 C22 121.7(4)
C26 C27 Cl3 119.2(4)
C22 C27 Cl3 119.1(3)

loop_
_geom_bond_atom_site_label_1
_geom_bond_atom_site_label_2
_geom_bond_distance
Cl1 C2 1.726(5)
Cl2 C6 1.741(5)
Cl3 C27 1.725(4)
Cl4 C23 1.742(4)
N1 C7 1.283(5)
N1 C1 1.416(5)
N2 C22 1.411(5)
N2 C21 1.416(5)
N2 H2 0.8800
O1 C10 1.221(5)
O2 C14 1.350(5)
O2 C13 1.458(5)
O3 C14 1.191(5)
C1 C6 1.387(6)
C1 C2 1.396(6)
C2 C3 1.377(6)
C3 C4 1.361(6)
C3 H3 0.9500
C4 C5 1.365(6)
C4 H4 0.9500
C5 C6 1.391(6)
C5 H5 0.9500
C7 C8 1.458(6)
C7 C12 1.491(6)
C8 C9 1.344(6)
C8 H8 0.9500
C9 C10 1.456(6)
C9 H9 0.9500
C10 C11 1.469(6)
C11 C12 1.323(5)
C11 H11 0.9500
C12 C13 1.491(6)
C13 H13A 0.9900
C13 H13B 0.9900
C15 C16 1.501(6)
C15 C14 1.523(6)
C15 H15A 0.9900
C15 H15B 0.9900
C16 C17 1.392(6)
C16 C21 1.414(6)
C17 C18 1.385(7)
C17 H17 0.9500
C18 C19 1.371(7)
C18 H18 0.9500
C19 C20 1.385(6)
C19 H19 0.9500
C20 C21 1.378(6)
C20 H20 0.9500
C22 C27 1.397(6)
C22 C23 1.398(6)
C23 C24 1.384(6)
C24 C25 1.379(6)
C24 H24 0.9500
C25 C26 1.369(6)
C25 H25 0.9500
C26 C27 1.391(6)
C26 H26 0.9500

loop_
_geom_hbond_atom_site_label_D
_geom_hbond_atom_site_label_H
_geom_hbond_atom_site_label_A
_geom_hbond_distance_DH
_geom_hbond_distance_HA
_geom_hbond_distance_DA
_geom_hbond_angle_DHA
N2 H2 O3 0.88 2.21 2.833(5) 127.4

loop_
_geom_torsion_atom_site_label_1
_geom_torsion_atom_site_label_2
_geom_torsion_atom_site_label_3
_geom_torsion_atom_site_label_4
_geom_torsion
C7 N1 C1 C6 -77.7(6)
C7 N1 C1 C2 109.4(5)
C6 C1 C2 C3 3.1(7)
N1 C1 C2 C3 176.4(5)
C6 C1 C2 Cl1 -179.2(4)
N1 C1 C2 Cl1 -5.9(6)
C1 C2 C3 C4 -2.5(8)
Cl1 C2 C3 C4 179.8(4)
C2 C3 C4 C5 -0.4(8)
C3 C4 C5 C6 2.6(8)
C2 C1 C6 C5 -0.9(7)
N1 C1 C6 C5 -174.1(4)
C2 C1 C6 Cl2 178.4(3)
N1 C1 C6 Cl2 5.2(6)
C4 C5 C6 C1 -1.9(7)
C4 C5 C6 Cl2 178.8(4)
C1 N1 C7 C8 -5.6(7)
C1 N1 C7 C12 174.6(4)
N1 C7 C8 C9 175.7(4)
C12 C7 C8 C9 -4.6(6)
C7 C8 C9 C10 -0.6(7)
C8 C9 C10 O1 -172.1(5)
C8 C9 C10 C11 5.2(7)
O1 C10 C11 C12 172.8(4)
C9 C10 C11 C12 -4.5(7)
C10 C11 C12 C13 -177.6(4)
C10 C11 C12 C7 -0.7(6)
N1 C7 C12 C11 -175.0(4)
C8 C7 C12 C11 5.2(6)
N1 C7 C12 C13 2.2(6)
C8 C7 C12 C13 -177.6(4)
C14 O2 C13 C12 -178.9(4)
C11 C12 C13 O2 4.0(6)
C7 C12 C13 O2 -173.0(3)
C13 O2 C14 O3 1.8(7)
C13 O2 C14 C15 -178.7(4)
C16 C15 C14 O3 59.1(7)
C16 C15 C14 O2 -120.3(4)
C14 C15 C16 C17 110.5(4)
C14 C15 C16 C21 -71.4(6)
C21 C16 C17 C18 -0.7(6)
C15 C16 C17 C18 177.5(4)
C16 C17 C18 C19 0.9(7)
C17 C18 C19 C20 0.2(7)
C18 C19 C20 C21 -1.5(7)
C19 C20 C21 C16 1.7(6)
C19 C20 C21 N2 -179.4(4)
C17 C16 C21 C20 -0.6(6)
C15 C16 C21 C20 -178.7(4)
C17 C16 C21 N2 -179.5(4)
C15 C16 C21 N2 2.4(6)
C22 N2 C21 C20 8.4(6)
C22 N2 C21 C16 -172.8(4)
C21 N2 C22 C27 -122.3(4)
C21 N2 C22 C23 62.0(5)
C27 C22 C23 C24 5.4(6)
N2 C22 C23 C24 -178.8(4)
C27 C22 C23 Cl4 -173.1(3)
N2 C22 C23 Cl4 2.8(6)
C22 C23 C24 C25 -3.3(7)
Cl4 C23 C24 C25 175.2(3)
C23 C24 C25 C26 -1.0(7)
C24 C25 C26 C27 2.8(7)
C25 C26 C27 C22 -0.5(7)
C25 C26 C27 Cl3 -179.5(4)
C23 C22 C27 C26 -3.5(6)
N2 C22 C27 C26 -179.5(4)
C23 C22 C27 Cl3 175.5(3)
N2 C22 C27 Cl3 -0.5(6)
